data_2007995
loop_
_publ_author_name
'Lashgari, Koroush'
'Kritikos, Mikael'
'Lashgari, Kianosh'
'Westin, Gunnar'

_publ_section_title
;
 Pb(NO~3~)~2~(EO3), where EO3 is Triethylene Glycol
;
_journal_issue 12
_journal_name_full 'Acta Crystallographica Section C'
_journal_page_first 1794
_journal_page_last 1797
_journal_paper_doi 10.1107/S0108270198008312
_journal_volume 54
_journal_year 1998
_chemical_formula_moiety '[Pb (N O3)2 (C6 H14 O4)]'
_chemical_formula_sum 'C6 H14 N2 O10 Pb'
_chemical_formula_weight 481.38
_chemical_melting_point 378
_space_group_IT_number 61
_symmetry_cell_setting orthorhombic
_symmetry_space_group_name_Hall '-P 2ac 2ab'
_symmetry_space_group_name_H-M 'P b c a'
_audit_creation_method 'STADI4, SHELXL'
_cell_angle_alpha 90.00
_cell_angle_beta 90.00
_cell_angle_gamma 90.00
_cell_formula_units_Z 8
_cell_length_a 8.935(2)
_cell_length_b 15.733(7)
_cell_length_c 18.372(4)
_cell_measurement_reflns_used 24
_cell_measurement_temperature 223.0(10)
_cell_measurement_theta_max 12.3
_cell_measurement_theta_min 9.2
_cell_volume 2582.6(14)
_computing_cell_refinement STADI4
_computing_data_collection 'STADI4 (Stoe & Cie, 1996a)'
_computing_data_reduction 'X-RED  (Stoe & Cie, 1996b)'
_computing_molecular_graphics 'XP (Siemens, 1990)'
_computing_structure_refinement 'SHELXL93 (Sheldrick, 1993)'
_computing_structure_solution 'SHELXS86 (Sheldrick, 1985)'
_diffrn_ambient_temperature 223.0(10)
_diffrn_measurement_device_type 'Stoe four-circle'
_diffrn_measurement_method \w/2\q
_diffrn_radiation_monochromator graphite
_diffrn_radiation_source 'fine-focus sealed tube'
_diffrn_radiation_type MoK\a
_diffrn_radiation_wavelength 0.71073
_diffrn_reflns_av_R_equivalents 0.040
_diffrn_reflns_av_sigmaI/netI 0.043
_diffrn_reflns_limit_h_max 11
_diffrn_reflns_limit_h_min -1
_diffrn_reflns_limit_k_max 20
_diffrn_reflns_limit_k_min -1
_diffrn_reflns_limit_l_max 23
_diffrn_reflns_limit_l_min -1
_diffrn_reflns_number 3784
_diffrn_reflns_theta_max 27.54
_diffrn_reflns_theta_min 2.22
_diffrn_standards_decay_% 19.1
_diffrn_standards_interval_time 240
_diffrn_standards_number 3
_exptl_absorpt_coefficient_mu 13.115
_exptl_absorpt_correction_T_max 0.218
_exptl_absorpt_correction_T_min 0.049
_exptl_absorpt_correction_type 'integration (XSHAPE; Stoe & Cie, 1996c)'
_exptl_crystal_colour colourless
_exptl_crystal_density_diffrn 2.476
_exptl_crystal_density_meas ?
_exptl_crystal_description Irregular
_exptl_crystal_F_000 1808
_exptl_crystal_size_max 0.58
_exptl_crystal_size_mid 0.43
_exptl_crystal_size_min 0.31
_refine_diff_density_max 2.092
_refine_diff_density_min -1.616
_refine_ls_extinction_coef 0.00231(14)
_refine_ls_extinction_method SHELXL93
_refine_ls_goodness_of_fit_all 1.076
_refine_ls_goodness_of_fit_obs 1.132
_refine_ls_hydrogen_treatment 'H atoms: see below'
_refine_ls_matrix_type full
_refine_ls_number_parameters 174
_refine_ls_number_reflns 2969
_refine_ls_number_restraints 0
_refine_ls_restrained_S_all 1.076
_refine_ls_restrained_S_obs 1.132
_refine_ls_R_factor_all 0.075
_refine_ls_R_factor_obs 0.046
_refine_ls_shift/esd_max 0.001
_refine_ls_shift/esd_mean 0.000
_refine_ls_structure_factor_coef Fsqd
_refine_ls_weighting_details 'w = 1/[\s^2^(Fo^2^)+( 0.052P)^2^+15.956P] where P=(Fo^2^+2Fc^2^)/3'
_refine_ls_weighting_scheme calc
_refine_ls_wR_factor_all 0.111
_refine_ls_wR_factor_obs 0.099
_reflns_number_observed 2170
_reflns_number_total 2969
_reflns_observed_criterion I>2\s(I)
_cod_data_source_file os1021.cif
_cod_data_source_block pb
_cod_depositor_comments
;
The following automatic conversions were performed:

'_geom_angle_publ_flag' value 'Y' changed to 'y' according to
/home/saulius/struct/CIF-dictionaries/cif_core.dic dictionary named
'cif_core.dic' version 2.4.1 from 2010-06-29 (29 times).

Automatic conversion script
Id: cif_fix_values 1715 2011-07-08 13:25:40Z adriana 

The following automatic conversions were performed:

'_exptl_crystal_density_meas' value 'Not measured' was changed to '?'
- the value is perceived as not measured.

Automatic conversion script
Id: cif_fix_values 3008 2015-01-20 13:52:24Z robertas 

The following automatic conversions were performed:

'_refine_ls_weighting_scheme' value 'calc w = 1/[\s^2^(Fo^2^)+(
0.052P)^2^+15.956P] where P=(Fo^2^+2Fc^2^)/3' was changed to 'calc'.
New tag '_refine_ls_weighting_details' was created. The value of the
new tag was set to 'w = 1/[\s^2^(Fo^2^)+( 0.052P)^2^+15.956P] where
P=(Fo^2^+2Fc^2^)/3'.

Automatic conversion script
Id: cif_fix_values 3143 2015-03-26 13:38:13Z robertas 
;
_cod_original_cell_volume 2582.9(12)
_cod_database_code 2007995
_cod_database_fobs_code 2007995

loop_
_symmetry_equiv_pos_as_xyz
'x, y, z'
'-x+1/2, -y, z+1/2'
'x+1/2, -y+1/2, -z'
'-x, y+1/2, -z+1/2'
'-x, -y, -z'
'x-1/2, y, -z-1/2'
'-x-1/2, y-1/2, z'
'x, -y-1/2, z-1/2'

loop_
_atom_site_aniso_label
_atom_site_aniso_U_11
_atom_site_aniso_U_22
_atom_site_aniso_U_33
_atom_site_aniso_U_12
_atom_site_aniso_U_13
_atom_site_aniso_U_23
Pb 0.0271(2) 0.0202(2) 0.0313(2) -0.00085(15) 0.00277(14) 0.00146(14)
O1 0.041(4) 0.027(3) 0.030(3) 0.000(3) 0.002(3) 0.003(3)
O2 0.032(4) 0.021(3) 0.043(4) 0.000(3) -0.004(3) 0.001(3)
O3 0.042(4) 0.019(3) 0.030(3) 0.003(3) 0.001(3) -0.004(2)
O4 0.052(4) 0.029(4) 0.029(3) 0.017(3) -0.001(3) -0.004(3)
O5 0.025(4) 0.043(5) 0.102(7) -0.005(4) -0.002(4) 0.001(5)
O6 0.036(4) 0.045(4) 0.035(3) -0.009(4) -0.014(3) 0.012(3)
O7 0.039(4) 0.040(5) 0.058(4) -0.006(4) -0.006(4) 0.006(4)
O8 0.039(5) 0.055(5) 0.091(6) -0.021(4) -0.018(4) 0.016(5)
O9 0.082(7) 0.074(7) 0.100(8) -0.046(6) -0.046(6) 0.064(6)
C1 0.054(6) 0.018(4) 0.038(5) 0.013(5) 0.003(5) -0.002(4)
C2 0.066(8) 0.051(7) 0.030(5) 0.021(7) -0.005(5) -0.010(5)
C3 0.034(5) 0.026(5) 0.055(6) 0.016(5) 0.006(5) 0.004(4)
C4 0.073(9) 0.037(6) 0.036(5) 0.005(6) -0.003(6) -0.018(5)
C5 0.042(6) 0.035(6) 0.043(5) 0.008(5) 0.001(5) 0.002(5)
C6 0.061(8) 0.032(6) 0.038(5) 0.006(5) -0.011(5) 0.008(4)
N1 0.039(5) 0.027(4) 0.026(4) 0.002(4) -0.004(3) -0.005(3)
N2 0.037(5) 0.040(5) 0.047(5) -0.016(4) -0.008(4) 0.016(4)
O10 0.090(10) 0.078(8) 0.35(3) -0.048(8) -0.114(14) 0.130(13)

loop_
_atom_site_label
_atom_site_fract_x
_atom_site_fract_y
_atom_site_fract_z
_atom_site_U_iso_or_equiv
_atom_site_thermal_displace_type
_atom_site_calc_flag
_atom_site_refinement_flags
_atom_site_occupancy
_atom_site_disorder_group
_atom_site_type_symbol
Pb 0.06201(4) 0.71470(2) 0.43998(2) 0.02620(15) Uani d . 1 . Pb
O1 -0.0627(8) 0.8631(4) 0.4163(3) 0.0327(15) Uani d . 1 . O
H12 -0.134(9) 0.885(5) 0.450(4) 0.01(2) Uiso calc R 1 . H
O2 0.2219(7) 0.5728(4) 0.4829(4) 0.032(2) Uani d . 1 . O
H25 0.192(13) 0.530(6) 0.505(6) 0.05(4) Uiso calc R 1 . H
O3 0.1667(8) 0.6126(4) 0.3349(3) 0.0303(15) Uani d . 1 . O
O4 -0.0147(9) 0.7508(5) 0.3034(3) 0.037(2) Uani d . 1 . O
O5 -0.1142(9) 0.5748(6) 0.4432(5) 0.056(2) Uani d . 1 . O
O6 0.2762(8) 0.8182(5) 0.3716(4) 0.039(2) Uani d . 1 . O
O7 0.5002(9) 0.8451(5) 0.4119(4) 0.046(2) Uani d . 1 . O
O8 -0.3457(10) 0.5718(6) 0.4143(5) 0.062(3) Uani d . 1 . O
O9 0.3791(14) 0.7379(7) 0.4506(6) 0.085(4) Uani d . 1 . O
C1 0.2012(14) 0.5277(6) 0.3571(5) 0.037(2) Uani d . 1 . C
H1A 0.2533(14) 0.4979(6) 0.3185(5) 0.044 Uiso calc R 1 . H
H1B 0.1099(14) 0.4969(6) 0.3683(5) 0.044 Uiso calc R 1 . H
C2 0.0677(16) 0.7067(7) 0.2477(6) 0.049(3) Uani d . 1 . C
H2A 0.1659(16) 0.7321(7) 0.2420(6) 0.059 Uiso calc R 1 . H
H2B 0.0153(16) 0.7109(7) 0.2016(6) 0.059 Uiso calc R 1 . H
C3 0.2979(12) 0.5333(6) 0.4231(6) 0.038(2) Uani d . 1 . C
H3A 0.3290(12) 0.4766(6) 0.4373(6) 0.046 Uiso calc R 1 . H
H3B 0.3871(12) 0.5658(6) 0.4115(6) 0.046 Uiso calc R 1 . H
C4 0.0829(16) 0.6166(7) 0.2690(6) 0.049(3) Uani d . 1 . C
H4A -0.0153(16) 0.5916(7) 0.2762(6) 0.059 Uiso calc R 1 . H
H4B 0.1339(16) 0.5851(7) 0.2310(6) 0.059 Uiso calc R 1 . H
C5 -0.1332(13) 0.8754(7) 0.3481(6) 0.040(2) Uani d . 1 . C
H5A -0.1499(13) 0.9355(7) 0.3396(6) 0.048 Uiso calc R 1 . H
H5B -0.2292(13) 0.8466(7) 0.3472(6) 0.048 Uiso calc R 1 . H
C6 -0.0332(14) 0.8399(7) 0.2905(6) 0.044(3) Uani d . 1 . C
H6A -0.0772(14) 0.8490(7) 0.2429(6) 0.052 Uiso calc R 1 . H
H6B 0.0632(14) 0.8681(7) 0.2919(6) 0.052 Uiso calc R 1 . H
N1 0.3850(10) 0.8020(5) 0.4114(4) 0.031(2) Uani d . 1 . N
N2 -0.2311(11) 0.6103(6) 0.4238(5) 0.041(2) Uani d . 1 . N
O10 -0.2247(16) 0.6839(9) 0.4135(12) 0.173(10) Uani d . 1 . O

loop_
_atom_type_symbol
_atom_type_description
_atom_type_scat_dispersion_real
_atom_type_scat_dispersion_imag
_atom_type_scat_source
Er Er -.2586 4.9576 'International Tables Vol C Tables 4.2.6.8 and 6.1.1.4'
Al Al .0645 .0514 'International Tables Vol C Tables 4.2.6.8 and 6.1.1.4'
O O .0106 .0060 'International Tables Vol C Tables 4.2.6.8 and 6.1.1.4'
C C .0033 .0016 'International Tables Vol C Tables 4.2.6.8 and 6.1.1.4'
H H .0000 .0000 'International Tables Vol C Tables 4.2.6.8 and 6.1.1.4'

loop_
_geom_angle_atom_site_label_1
_geom_angle_atom_site_label_2
_geom_angle_atom_site_label_3
_geom_angle_site_symmetry_1
_geom_angle_site_symmetry_3
_geom_angle
_geom_angle_publ_flag
O1 Pb O2 . . 170.1(2) y
O1 Pb O3 . . 124.2(2) y
O1 Pb O4 . . 62.9(2) y
O1 Pb O5 . . 118.7(2) y
O1 Pb O6 . . 72.5(2) y
O1 Pb O7 . 3_466 111.1(2) y
O1 Pb O9 . . 108.6(3) y
O1 Pb O9 . 3_466 67.6(2) y
O1 Pb O10 . . 73.8(3) y
O2 Pb O6 . . 104.1(2) y
O2 Pb O9 . . 64.7(3) y
O2 Pb O7 . 3_466 64.8(2) y
O3 Pb O2 . . 62.7(2) y
O3 Pb O5 . . 74.4(2) y
O3 Pb O6 . . 77.7(2) y
O3 Pb O7 . 3_466 122.8(2) y
O3 Pb O9 . 3_466 156.2(3) y
O3 Pb O9 . . 77.3(3) y
O4 Pb O2 . . 125.0(2) y
O4 Pb O3 . . 62.5(2) y
O4 Pb O5 . . 92.6(3) y
O4 Pb O6 . . 68.3(2) y
O4 Pb O7 . 3_466 153.5(2) y
O4 Pb O9 . 3_466 119.2(3) y
O4 Pb O9 . . 107.0(3) y
O5 Pb O2 . . 68.8(2) y
O5 Pb O6 . . 151.4(2) y
O5 Pb O9 . . 132.7(3) y
O5 Pb O7 . 3_466 67.0(2) y
O6 Pb O7 . 3_466 136.8(2) y
O6 Pb O9 . . 44.2(3) y
O9 Pb O2 3_466 . 108.9(3) y
O9 Pb O5 3_466 . 81.7(4) y
O9 Pb O6 3_466 . 125.9(3) y
O9 Pb O7 3_466 3_466 44.1(3) y
O9 Pb O9 3_466 . 120.9(3) y
O9 Pb O7 . 3_466 99.4(3) ?
O10 Pb O2 . . 113.8(3) y
O10 Pb O3 . . 95.5(5) y
O10 Pb O4 . . 67.5(5) y
O10 Pb O5 . . 45.1(3) y
O10 Pb O6 . . 133.0(4) y
O10 Pb O7 . . 86.0(5) y
O10 Pb O9 . 3_466 66.5(6) y
O10 Pb O9 . . 172.5(5) y
C5 O1 Pb . . 117.2(6) ?
C4 O3 C1 . . 113.4(8) ?
C4 O3 Pb . . 113.7(6) ?
C1 O3 Pb . . 115.4(5) ?
C6 O4 C2 . . 114.5(8) ?
C6 O4 Pb . . 113.3(6) ?
C2 O4 Pb . . 115.8(6) ?
N2 O5 Pb . . 96.8(6) y
N1 O9 Pb . 3_466 100.5(7) y
O3 C1 C3 . . 107.5(8) ?
O4 C2 C4 . . 108.8(10) ?
O2 C3 C1 . . 112.0(8) ?
O3 C4 C2 . . 108.4(9) ?
O1 C5 C6 . . 108.1(8) ?
O4 C6 C5 . . 108.6(9) ?
O7 N1 O9 . . 118.6(9) y
O7 N1 O6 . . 122.9(8) y
O9 N1 O6 . . 118.4(9) y
O10 N2 O8 . . 120.9(12) y
O10 N2 O5 . . 116.8(11) y
O8 N2 O5 . . 122.3(10) y
N2 O10 Pb . . 101.4(9) y

loop_
_geom_bond_atom_site_label_1
_geom_bond_atom_site_label_2
_geom_bond_site_symmetry_2
_geom_bond_distance
_geom_bond_publ_flag
Pb Pb 3_466 5.1047(10) ?
Pb O1 . 2.623(7) y
Pb O2 . 2.765(7) y
Pb O3 . 2.680(6) y
Pb O4 . 2.662(7) y
Pb O5 . 2.707(9) y
Pb O6 . 2.809(8) y
Pb O7 3_466 2.932(8) y
Pb O9 3_466 2.695(10) y
Pb O9 . 2.864(12) y
Pb O10 . 2.652(13) y
O1 C5 . 1.417(12) ?
O2 C3 . 1.434(12) ?
O3 C4 . 1.425(13) ?
O3 C1 . 1.431(11) ?
O4 C6 . 1.431(13) ?
O4 C2 . 1.439(13) ?
O5 N2 . 1.236(12) y
O6 N1 . 1.243(10) y
O7 N1 . 1.232(11) y
O8 N2 . 1.203(11) y
O9 N1 . 1.241(12) y
C1 C3 . 1.491(15) ?
C2 C4 . 1.48(2) ?
C5 C6 . 1.49(2) ?
O10 N2 . 1.175(14) y

loop_
_geom_hbond_atom_site_label_D
_geom_hbond_atom_site_label_H
_geom_hbond_atom_site_label_A
_geom_hbond_site_symmetry_A
_geom_hbond_distance_DH
_geom_hbond_distance_HA
_geom_hbond_distance_DA
_geom_hbond_angle_DHA
_geom_hbond_publ_flag
O1 H12 O2 3_466 0.95(8) 1.89(8) 2.855(10) 180(8) y
O2 H25 O5 5_566 0.85(10) 2.03(10) 2.857(11) 179(11) y
